data_7012571
loop_
_publ_author_name
'Ciurtin, Delia M.'
'Smith, Mark D.'
'zur Loye, Hans-Conrad'

_publ_section_title
;
 Structural diversity in the Cu(pyrazinecarboxylate)2/CdCl2 system: new
 one-, two- and three-dimensional mixed metal coordination polymers
;
_journal_issue 7
_journal_name_full 'Dalton Transactions'
_journal_page_first 1245
_journal_paper_doi 10.1039/b212148b
_journal_year 2003
_chemical_formula_moiety
; 
[Cu(C5H3N2O2)2 (H2O)2 Cd2 Cl4 (H2O)2] 
;
_chemical_formula_sum 'C10 H14 Cd2 Cl4 Cu N4 O8'
_chemical_formula_weight 748.39
_space_group_IT_number 2
_symmetry_cell_setting triclinic
_symmetry_space_group_name_Hall '-P 1'
_symmetry_space_group_name_H-M 'P -1'
_atom_sites_solution_hydrogens geom
_atom_sites_solution_primary direct
_atom_sites_solution_secondary difmap
_audit_creation_method SHELXL-97
_cell_angle_alpha 76.568(3)
_cell_angle_beta 75.419(3)
_cell_angle_gamma 86.280(3)
_cell_formula_units_Z 1
_cell_length_a 6.7082(11)
_cell_length_b 8.1416(13)
_cell_length_c 10.3645(17)
_cell_measurement_reflns_used 2806
_cell_measurement_temperature 190(2)
_cell_measurement_theta_max 26.400
_cell_measurement_theta_min 2.572
_cell_volume 532.83(15)
_computing_cell_refinement 'SAINT+ NT V6.02a (Bruker, 1998)'
_computing_data_collection 'SMART NT V5.624 (Bruker, 2000)'
_computing_data_reduction 'SAINT+ NT V6.02a'
_computing_molecular_graphics 'SHELXTL V5.1 (Sheldrick, 1997)'
_computing_publication_material 'SHELXTL V5.1'
_computing_structure_refinement 'SHELXL-97 (Sheldrick, 1997)'
_computing_structure_solution 'SHELXS-97 (Sheldrick, 1990)'
_diffrn_ambient_temperature 190(2)
_diffrn_measured_fraction_theta_full 0.993
_diffrn_measured_fraction_theta_max 0.993
_diffrn_measurement_device_type 'Bruker SMART APEX CCD diffractometer'
_diffrn_measurement_method 'omega scans'
_diffrn_radiation_monochromator graphite
_diffrn_radiation_source 'fine-focus sealed tube'
_diffrn_radiation_type MoK\a
_diffrn_radiation_wavelength 0.71073
_diffrn_reflns_av_R_equivalents 0.0281
_diffrn_reflns_av_sigmaI/netI 0.0459
_diffrn_reflns_limit_h_max 8
_diffrn_reflns_limit_h_min -8
_diffrn_reflns_limit_k_max 10
_diffrn_reflns_limit_k_min -10
_diffrn_reflns_limit_l_max 12
_diffrn_reflns_limit_l_min -12
_diffrn_reflns_number 4887
_diffrn_reflns_theta_full 26.43
_diffrn_reflns_theta_max 26.43
_diffrn_reflns_theta_min 2.08
_diffrn_standards_decay_% 0
_exptl_absorpt_coefficient_mu 3.512
_exptl_absorpt_correction_T_max 0.9280
_exptl_absorpt_correction_T_min 0.7776
_exptl_absorpt_correction_type multi-scan
_exptl_absorpt_process_details '(SADABS, Bruker, 1997)'
_exptl_crystal_colour blue
_exptl_crystal_density_diffrn 2.332
_exptl_crystal_density_method 'not measured'
_exptl_crystal_description fragment
_exptl_crystal_F_000 359
_exptl_crystal_size_max 0.08
_exptl_crystal_size_mid 0.06
_exptl_crystal_size_min 0.03
_refine_diff_density_max 0.849
_refine_diff_density_min -0.666
_refine_diff_density_rms 0.125
_refine_ls_extinction_method none
_refine_ls_goodness_of_fit_ref 1.023
_refine_ls_hydrogen_treatment mixed
_refine_ls_matrix_type full
_refine_ls_number_parameters 149
_refine_ls_number_reflns 2190
_refine_ls_number_restraints 4
_refine_ls_restrained_S_all 1.022
_refine_ls_R_factor_all 0.0372
_refine_ls_R_factor_gt 0.0292
_refine_ls_shift/su_max 0.001
_refine_ls_shift/su_mean 0.000
_refine_ls_structure_factor_coef Fsqd
_refine_ls_weighting_details
; calc 
[0.00000+1.00000exp(0.60(sin\q/\l)^2^)]/ 
[\s^2^(Fo^2^)+0.0000+0.0000*P+(0.0240P)^2^+0.0000sin\q/\l] 
where P = 0.33333Fo^2^ + 0.66667Fc^2^ 
;
_refine_ls_weighting_scheme calc
_refine_ls_wR_factor_gt 0.0580
_refine_ls_wR_factor_ref 0.0597
_reflns_number_gt 1820
_reflns_number_total 2190
_reflns_threshold_expression >2sigma(I)
_cod_data_source_file b212148b.txt
_cod_data_source_block cmpd2
_cod_original_sg_symbol_H-M P-1
_cod_database_code 7012571

loop_
_symmetry_equiv_pos_as_xyz
'x, y, z'
'-x, -y, -z'

loop_
_atom_site_label
_atom_site_type_symbol
_atom_site_fract_x
_atom_site_fract_y
_atom_site_fract_z
_atom_site_U_iso_or_equiv
_atom_site_adp_type
_atom_site_occupancy
_atom_site_symmetry_multiplicity
_atom_site_calc_flag
_atom_site_refinement_flags
_atom_site_disorder_assembly
_atom_site_disorder_group
Cu Cu 0.0000 0.0000 0.5000 0.01969(17) Uani 1 2 d S . .
Cd Cd 0.28607(4) 0.49119(4) 0.91442(3) 0.01752(10) Uani 1 1 d . . .
Cl1 Cl 0.40589(15) 0.69474(13) 1.04165(11) 0.0231(2) Uani 1 1 d . . .
Cl2 Cl 0.01970(15) 0.30668(13) 1.11826(10) 0.0206(2) Uani 1 1 d . . .
C1 C -0.0010(6) 0.2556(5) 0.6370(4) 0.0159(8) Uani 1 1 d . . .
C2 C 0.0476(6) 0.3552(5) 0.7173(4) 0.0177(9) Uani 1 1 d . . .
H2 H -0.0263 0.4573 0.7256 0.021 Uiso 1 1 calc R . .
C3 C 0.2958(6) 0.1618(5) 0.7716(4) 0.0243(10) Uani 1 1 d . . .
H3 H 0.4015 0.1256 0.8181 0.029 Uiso 1 1 calc R . .
C4 C 0.2452(7) 0.0620(5) 0.6927(4) 0.0257(10) Uani 1 1 d . . .
H4 H 0.3155 -0.0421 0.6869 0.031 Uiso 1 1 calc R . .
C5 C -0.1608(6) 0.3064(5) 0.5534(4) 0.0166(8) Uani 1 1 d . . .
N1 N 0.0988(5) 0.1108(4) 0.6248(3) 0.0187(7) Uani 1 1 d . . .
N2 N 0.1976(5) 0.3083(4) 0.7830(3) 0.0180(7) Uani 1 1 d . . .
O1 O -0.1693(4) 0.2094(3) 0.4744(3) 0.0201(6) Uani 1 1 d . . .
O2 O -0.2627(4) 0.4366(4) 0.5623(3) 0.0245(7) Uani 1 1 d . . .
O3 O 0.2861(5) 0.1017(4) 0.3129(3) 0.0307(8) Uani 1 1 d D . .
H3A H 0.352(6) 0.186(4) 0.310(5) 0.028(14) Uiso 1 1 d D . .
H3B H 0.238(10) 0.143(8) 0.243(5) 0.10(3) Uiso 1 1 d D . .
O4 O 0.4505(5) 0.6389(4) 0.6862(3) 0.0208(6) Uani 1 1 d D . .
H4A H 0.525(6) 0.565(4) 0.652(4) 0.022(12) Uiso 1 1 d D . .
H4B H 0.364(6) 0.665(7) 0.640(5) 0.050(17) Uiso 1 1 d D . .

loop_
_atom_site_aniso_label
_atom_site_aniso_U_11
_atom_site_aniso_U_22
_atom_site_aniso_U_33
_atom_site_aniso_U_23
_atom_site_aniso_U_13
_atom_site_aniso_U_12
Cu 0.0223(4) 0.0178(4) 0.0268(4) -0.0119(3) -0.0150(3) 0.0049(3)
Cd 0.01534(16) 0.02145(17) 0.01920(16) -0.00800(12) -0.00748(12) 0.00076(12)
Cl1 0.0194(5) 0.0259(6) 0.0309(6) -0.0141(5) -0.0128(5) 0.0038(4)
Cl2 0.0174(5) 0.0221(5) 0.0216(5) -0.0029(4) -0.0061(4) 0.0024(4)
C1 0.014(2) 0.017(2) 0.018(2) -0.0057(17) -0.0032(16) -0.0013(16)
C2 0.015(2) 0.021(2) 0.018(2) -0.0073(17) -0.0028(17) 0.0003(16)
C3 0.023(2) 0.024(2) 0.033(2) -0.010(2) -0.018(2) 0.0054(19)
C4 0.027(2) 0.022(2) 0.037(3) -0.015(2) -0.019(2) 0.0072(19)
C5 0.016(2) 0.021(2) 0.0133(19) -0.0044(17) -0.0042(16) 0.0001(17)
N1 0.0189(18) 0.0191(18) 0.0210(18) -0.0074(15) -0.0072(15) -0.0004(15)
N2 0.0155(18) 0.0214(18) 0.0194(18) -0.0050(15) -0.0074(14) -0.0021(14)
O1 0.0239(16) 0.0180(15) 0.0247(15) -0.0098(13) -0.0144(13) 0.0062(12)
O2 0.0257(16) 0.0253(17) 0.0274(17) -0.0131(14) -0.0119(13) 0.0132(13)
O3 0.0282(18) 0.030(2) 0.0335(19) 0.0013(16) -0.0128(15) -0.0056(15)
O4 0.0214(16) 0.0221(16) 0.0221(16) -0.0094(13) -0.0086(13) 0.0046(13)

loop_
_atom_type_symbol
_atom_type_description
_atom_type_scat_dispersion_real
_atom_type_scat_dispersion_imag
_atom_type_scat_source
C C 0.0033 0.0016 'International Tables Vol C Tables 4.2.6.8 and 6.1.1.4'
H H 0.0000 0.0000 'International Tables Vol C Tables 4.2.6.8 and 6.1.1.4'
N N 0.0061 0.0033 'International Tables Vol C Tables 4.2.6.8 and 6.1.1.4'
O O 0.0106 0.0060 'International Tables Vol C Tables 4.2.6.8 and 6.1.1.4'
Cl Cl 0.1484 0.1585 'International Tables Vol C Tables 4.2.6.8 and 6.1.1.4'
Cu Cu 0.3201 1.2651 'International Tables Vol C Tables 4.2.6.8 and 6.1.1.4'
Cd Cd -0.8075 1.2024 'International Tables Vol C Tables 4.2.6.8 and 6.1.1.4'

loop_
_geom_angle_atom_site_label_1
_geom_angle_atom_site_label_2
_geom_angle_atom_site_label_3
_geom_angle
_geom_angle_site_symmetry_1
_geom_angle_site_symmetry_3
_geom_angle_publ_flag
O1 Cu O1 180.00(16) . 2_556 ?
O1 Cu N1 82.89(12) . . ?
O1 Cu N1 97.11(12) 2_556 . ?
O1 Cu N1 97.11(12) . 2_556 ?
O1 Cu N1 82.89(12) 2_556 2_556 ?
N1 Cu N1 180.0 . 2_556 ?
O1 Cu O3 84.03(11) . 2_556 ?
O1 Cu O3 95.97(11) 2_556 2_556 ?
N1 Cu O3 87.63(13) . 2_556 ?
N1 Cu O3 92.37(13) 2_556 2_556 ?
O1 Cu O3 95.97(11) . . ?
O1 Cu O3 84.03(11) 2_556 . ?
N1 Cu O3 92.37(13) . . ?
N1 Cu O3 87.63(13) 2_556 . ?
O3 Cu O3 180.0 2_556 . ?
O4 Cd N2 79.78(10) . . ?
O4 Cd Cl1 96.63(8) . 2_667 ?
N2 Cd Cl1 91.75(8) . 2_667 ?
O4 Cd Cl2 84.44(8) . 2_567 ?
N2 Cd Cl2 92.62(8) . 2_567 ?
Cl1 Cd Cl2 175.63(3) 2_667 2_567 ?
O4 Cd Cl1 96.49(7) . . ?
N2 Cd Cl1 175.78(8) . . ?
Cl1 Cd Cl1 86.69(3) 2_667 . ?
Cl2 Cd Cl1 88.97(3) 2_567 . ?
O4 Cd Cl2 160.53(7) . . ?
N2 Cd Cl2 83.77(8) . . ?
Cl1 Cd Cl2 94.19(4) 2_667 . ?
Cl2 Cd Cl2 86.00(4) 2_567 . ?
Cl1 Cd Cl2 100.25(3) . . ?
Cd Cl1 Cd 93.31(3) 2_667 . ?
Cd Cl2 Cd 94.00(3) 2_567 . ?
N1 C1 C2 120.9(3) . . ?
N1 C1 C5 115.8(3) . . ?
C2 C1 C5 123.2(3) . . ?
N2 C2 C1 120.6(4) . . ?
N2 C3 C4 121.0(4) . . ?
N1 C4 C3 120.8(4) . . ?
O2 C5 O1 125.9(4) . . ?
O2 C5 C1 119.4(3) . . ?
O1 C5 C1 114.7(3) . . ?
C1 N1 C4 118.5(3) . . ?
C1 N1 Cu 111.6(3) . . ?
C4 N1 Cu 129.9(3) . . ?
C3 N2 C2 118.2(3) . . ?
C3 N2 Cd 122.3(3) . . ?
C2 N2 Cd 119.5(3) . . ?
C5 O1 Cu 114.4(2) . . ?

loop_
_geom_bond_atom_site_label_1
_geom_bond_atom_site_label_2
_geom_bond_distance
_geom_bond_site_symmetry_2
_geom_bond_publ_flag
Cu O1 1.989(3) . ?
Cu O1 1.989(3) 2_556 ?
Cu N1 1.994(3) . ?
Cu N1 1.994(3) 2_556 ?
Cu O3 2.391(3) 2_556 ?
Cu O3 2.391(3) . ?
Cd O4 2.407(3) . ?
Cd N2 2.427(3) . ?
Cd Cl1 2.5528(11) 2_667 ?
Cd Cl2 2.5851(11) 2_567 ?
Cd Cl1 2.6179(10) . ?
Cd Cl2 2.6241(11) . ?
Cl1 Cd 2.5528(11) 2_667 ?
Cl2 Cd 2.5851(11) 2_567 ?
C1 N1 1.334(5) . ?
C1 C2 1.393(5) . ?
C1 C5 1.521(5) . ?
C2 N2 1.340(5) . ?
C3 N2 1.340(5) . ?
C3 C4 1.388(5) . ?
C4 N1 1.336(5) . ?
C5 O2 1.232(5) . ?
C5 O1 1.276(4) . ?

loop_
_geom_hbond_atom_site_label_D
_geom_hbond_atom_site_label_H
_geom_hbond_atom_site_label_A
_geom_hbond_distance_DH
_geom_hbond_distance_HA
_geom_hbond_distance_DA
_geom_hbond_angle_DHA
_geom_hbond_site_symmetry_A
O3 H3A O4 0.830(19) 2.02(2) 2.843(4) 169(5) 2_666
O3 H3B Cl2 0.86(2) 2.34(3) 3.148(4) 157(6) 1_554
O4 H4A O2 0.844(19) 1.89(2) 2.718(4) 167(4) 1_655
O4 H4B O1 0.831(19) 2.05(2) 2.860(4) 165(5) 2_566

loop_
_geom_torsion_atom_site_label_1
_geom_torsion_atom_site_label_2
_geom_torsion_atom_site_label_3
_geom_torsion_atom_site_label_4
_geom_torsion
_geom_torsion_site_symmetry_1
_geom_torsion_site_symmetry_2
_geom_torsion_site_symmetry_3
_geom_torsion_site_symmetry_4
_geom_torsion_publ_flag
O4 Cd Cl1 Cd -96.30(8) . . . 2_667 ?
N2 Cd Cl1 Cd -68.4(11) . . . 2_667 ?
Cl1 Cd Cl1 Cd 0.0 2_667 . . 2_667 ?
Cl2 Cd Cl1 Cd 179.41(4) 2_567 . . 2_667 ?
Cl2 Cd Cl1 Cd 93.67(4) . . . 2_667 ?
O4 Cd Cl2 Cd -60.7(2) . . . 2_567 ?
N2 Cd Cl2 Cd -93.08(8) . . . 2_567 ?
Cl1 Cd Cl2 Cd 175.62(3) 2_667 . . 2_567 ?
Cl2 Cd Cl2 Cd 0.0 2_567 . . 2_567 ?
Cl1 Cd Cl2 Cd 88.23(3) . . . 2_567 ?
N1 C1 C2 N2 0.7(6) . . . . ?
C5 C1 C2 N2 -176.4(3) . . . . ?
N2 C3 C4 N1 0.8(7) . . . . ?
N1 C1 C5 O2 178.2(4) . . . . ?
C2 C1 C5 O2 -4.5(6) . . . . ?
N1 C1 C5 O1 -4.7(5) . . . . ?
C2 C1 C5 O1 172.6(4) . . . . ?
C2 C1 N1 C4 0.8(6) . . . . ?
C5 C1 N1 C4 178.1(4) . . . . ?
C2 C1 N1 Cu -178.6(3) . . . . ?
C5 C1 N1 Cu -1.3(4) . . . . ?
C3 C4 N1 C1 -1.5(6) . . . . ?
C3 C4 N1 Cu 177.7(3) . . . . ?
O1 Cu N1 C1 4.2(3) . . . . ?
O1 Cu N1 C1 -175.8(3) 2_556 . . . ?
N1 Cu N1 C1 134(100) 2_556 . . . ?
O3 Cu N1 C1 -80.0(3) 2_556 . . . ?
O3 Cu N1 C1 100.0(3) . . . . ?
O1 Cu N1 C4 -175.0(4) . . . . ?
O1 Cu N1 C4 5.0(4) 2_556 . . . ?
N1 Cu N1 C4 -45(100) 2_556 . . . ?
O3 Cu N1 C4 100.7(4) 2_556 . . . ?
O3 Cu N1 C4 -79.3(4) . . . . ?
C4 C3 N2 C2 0.7(6) . . . . ?
C4 C3 N2 Cd -178.3(3) . . . . ?
C1 C2 N2 C3 -1.4(6) . . . . ?
C1 C2 N2 Cd 177.6(3) . . . . ?
O4 Cd N2 C3 102.3(3) . . . . ?
Cl1 Cd N2 C3 5.9(3) 2_667 . . . ?
Cl2 Cd N2 C3 -173.8(3) 2_567 . . . ?
Cl1 Cd N2 C3 74.1(12) . . . . ?
Cl2 Cd N2 C3 -88.2(3) . . . . ?
O4 Cd N2 C2 -76.7(3) . . . . ?
Cl1 Cd N2 C2 -173.1(3) 2_667 . . . ?
Cl2 Cd N2 C2 7.2(3) 2_567 . . . ?
Cl1 Cd N2 C2 -104.9(11) . . . . ?
Cl2 Cd N2 C2 92.9(3) . . . . ?
O2 C5 O1 Cu -174.9(3) . . . . ?
C1 C5 O1 Cu 8.2(4) . . . . ?
O1 Cu O1 C5 -123(100) 2_556 . . . ?
N1 Cu O1 C5 -7.1(3) . . . . ?
N1 Cu O1 C5 172.9(3) 2_556 . . . ?
O3 Cu O1 C5 81.2(3) 2_556 . . . ?
O3 Cu O1 C5 -98.8(3) . . . . ?
